data_1511121
loop_
_publ_author_name
'Mueller-Bunz, H.'
'Schleid, T.'

_publ_section_title
;
 Zwei Fluoridborate des Gadoliniums: Gd2 F3 (B O3) und Gd3 F3 (B O3)2
;
_journal_name_full 'Zeitschrift fuer Anorganische und Allgemeine Chemie'
_journal_page_first 2750
_journal_page_last 2756
_journal_paper_doi 10.1002/1521-3749(200212)628:12<2750::AID-ZAAC2750>3.0.CO;2-W
_journal_volume 628
_journal_year 2002
_chemical_formula_sum 'B F3 Gd2 O3'
_chemical_name_systematic 'Gd2 F3 (B O3)'
_space_group_IT_number 14
_symmetry_space_group_name_Hall '-P 2ybc'
_symmetry_space_group_name_H-M 'P 1 21/c 1'
_cell_angle_alpha 90
_cell_angle_beta 93.341
_cell_angle_gamma 90
_cell_formula_units_Z 8
_cell_length_a 16.372
_cell_length_b 6.2478
_cell_length_c 8.3804
_cell_volume 855.766
_citation_journal_id_ASTM ZAACAB
_cod_data_source_file boron0-1_218.cif
_cod_data_source_block B1F3Gd2O3
_cod_original_cell_volume 855.7656
_cod_original_formula_sum 'B1 F3 Gd2 O3'
_cod_database_code 1511121

loop_
_symmetry_equiv_pos_as_xyz
x,y,z
-x,y+1/2,-z+1/2
-x,-y,-z
x,-y-1/2,z-1/2

loop_
_atom_site_label
_atom_site_type_symbol
_atom_site_fract_x
_atom_site_fract_y
_atom_site_fract_z
_atom_site_occupancy
_atom_site_U_iso_or_equiv
O6 O-2 0.0776 0.3526 0.379 1 0.0
O5 O-2 0.0762 0.0162 0.1596 1 0.0
B1 B+3 0.3295 0.349 0.1 1 0.0
F4 F-1 0.8109 0.261 0.1804 1 0.0
O2 O-2 0.305 0.0108 0.4794 1 0.0
O1 O-2 0.3041 0.3534 0.2559 1 0.0
Gd2 Gd+3 0.05338 0.64228 0.19718 1 0.0
Gd1 Gd+3 0.43056 0.13069 0.33344 1 0.0
F3 F-1 0.548 0.3249 0.0105 1 0.0
F6 F-1 0.4652 0.4795 0.2977 1 0.0
B2 B+3 0.0451 0.166 0.037 1 0.0
F1 F-1 0.6472 0.3309 0.2839 1 0.0
O4 O-2 0.0187 0.8246 0.4211 1 0.0
F2 F-1 0.2239 0.071 0.0405 1 0.0
Gd4 Gd+3 0.19061 0.13944 0.32019 1 0.0
F5 F-1 0.1487 0.4339 0.0898 1 0.0
O3 O-2 0.3863 0.1925 0.0621 1 0.0
Gd3 Gd+3 0.67504 0.13657 0.05819 1 0.0
